data_4068455
loop_
_publ_author_name
'Clark, George R.'
'O&#x2019;Neale, Tamsin R.'
'Roper, Warren R.'
'Tonei, Deborah M.'
'Wright, L. James'

_publ_section_title
;
 Stable Cationic and Neutral Ruthenabenzenes
;
_journal_issue 2
_journal_name_full Organometallics
_journal_page_first 567
_journal_paper_doi 10.1021/om800857k
_journal_volume 28
_journal_year 2009
_chemical_formula_moiety
;
 C49 H43 O7 P2 Ru, B F4, H B F4, H2 O, 1.4(H2 O), 0.3(C H2 Cl2),0.5(C7 H8)
;
_chemical_formula_sum 'C52.8 H49.4 B2 Cl0.6 F8 O9.4 P2 Ru'
_chemical_formula_weight 1196.31
_chemical_name_systematic
;
 ?
;
_space_group_IT_number 2
_symmetry_cell_setting triclinic
_symmetry_space_group_name_Hall '-P 1'
_symmetry_space_group_name_H-M 'P -1'
_atom_sites_solution_hydrogens geom
_atom_sites_solution_primary direct
_atom_sites_solution_secondary difmap
_audit_creation_method SHELXL-97
_cell_angle_alpha 71.440(1)
_cell_angle_beta 85.150(1)
_cell_angle_gamma 71.036(1)
_cell_formula_units_Z 2
_cell_length_a 12.3483(1)
_cell_length_b 13.8550(1)
_cell_length_c 18.1837(1)
_cell_measurement_reflns_used 8192
_cell_measurement_temperature 86(2)
_cell_measurement_theta_max 26.72
_cell_measurement_theta_min 1.74
_cell_volume 2788.48(4)
_computing_cell_refinement 'SMART (Siemens, 1995)'
_computing_data_collection 'SADABS (Sheldrick, 1997)'
_computing_data_reduction 'SAINT (Siemens, 1995)'
_computing_molecular_graphics 'Ortep-III (Burnett & Johnson, 1996)'
_computing_publication_material 'SHELXTL (Siemens, 1995)'
_computing_structure_refinement 'SHELXL97 (Sheldrick, 1997)'
_computing_structure_solution 'SHELXS97 (Sheldrick, 1997)'
_diffrn_ambient_temperature 86(2)
_diffrn_measured_fraction_theta_full 0.984
_diffrn_measured_fraction_theta_max 0.984
_diffrn_measurement_device_type 'Siemens SMART CCD'
_diffrn_measurement_method 'Area detector \w scans'
_diffrn_radiation_monochromator graphite
_diffrn_radiation_source 'fine-focus sealed tube'
_diffrn_radiation_type MoK\a
_diffrn_radiation_wavelength 0.71073
_diffrn_reflns_av_R_equivalents 0.0348
_diffrn_reflns_av_sigmaI/netI 0.0504
_diffrn_reflns_limit_h_max 15
_diffrn_reflns_limit_h_min -15
_diffrn_reflns_limit_k_max 17
_diffrn_reflns_limit_k_min -17
_diffrn_reflns_limit_l_max 22
_diffrn_reflns_limit_l_min -22
_diffrn_reflns_number 26765
_diffrn_reflns_theta_full 26.42
_diffrn_reflns_theta_max 26.42
_diffrn_reflns_theta_min 1.74
_diffrn_standards_decay_% <2%
_diffrn_standards_interval_count 0
_diffrn_standards_interval_time 0
_diffrn_standards_number 0
_exptl_absorpt_coefficient_mu 0.443
_exptl_absorpt_correction_T_max 0.93560
_exptl_absorpt_correction_T_min 0.71045
_exptl_absorpt_correction_type multi-scan
_exptl_absorpt_process_details 'SADABS; Sheldrick, 1997'
_exptl_crystal_colour purple
_exptl_crystal_density_diffrn 1.425
_exptl_crystal_density_method 'not measured'
_exptl_crystal_description needle
_exptl_crystal_F_000 1223
_exptl_crystal_size_max 0.32
_exptl_crystal_size_mid 0.24
_exptl_crystal_size_min 0.20
_refine_diff_density_max 1.735
_refine_diff_density_min -1.598
_refine_diff_density_rms 0.135
_refine_ls_extinction_method none
_refine_ls_goodness_of_fit_ref 1.056
_refine_ls_hydrogen_treatment riding
_refine_ls_matrix_type full
_refine_ls_number_parameters 649
_refine_ls_number_reflns 11283
_refine_ls_number_restraints 17
_refine_ls_restrained_S_all 1.066
_refine_ls_R_factor_all 0.0897
_refine_ls_R_factor_gt 0.0714
_refine_ls_shift/su_max 0.806
_refine_ls_shift/su_mean 0.010
_refine_ls_structure_factor_coef Fsqd
_refine_ls_weighting_details 'calc w=1/[\s^2^(Fo^2^)+(0.1056P)^2^+11.7673P] where P=(Fo^2^+2Fc^2^)/3'
_refine_ls_weighting_scheme calc
_refine_ls_wR_factor_gt 0.1898
_refine_ls_wR_factor_ref 0.2051
_reflns_number_gt 9060
_reflns_number_total 11283
_reflns_threshold_expression I>2\s(I)
_cod_data_source_file om800857k_si_001.cif
_cod_data_source_block Cpd2
_cod_depositor_comments
;
The following automatic conversions were performed:

'_symmetry_cell_setting' value 'Triclinic' changed to 'triclinic'
according to /home/saulius/struct/CIF-dictionaries/cif_core.dic
dictionary named 'cif_core.dic' version 2.4.2 from 2011-04-26.

Automatic conversion script
Id: cif_fix_values 1715 2011-07-08 13:25:40Z adriana 
;
_cod_original_cell_volume 2788.48(3)
_cod_original_sg_symbol_H-M P-1
_cod_original_formula_sum 'C52.8 H49.4 B2 Cl0.60 F8 O9.40 P2 Ru'
_cod_database_code 4068455

loop_
_symmetry_equiv_pos_as_xyz
'x, y, z'
'-x, -y, -z'

loop_
_atom_site_label
_atom_site_type_symbol
_atom_site_fract_x
_atom_site_fract_y
_atom_site_fract_z
_atom_site_U_iso_or_equiv
_atom_site_adp_type
_atom_site_occupancy
_atom_site_symmetry_multiplicity
_atom_site_calc_flag
_atom_site_refinement_flags
_atom_site_disorder_assembly
_atom_site_disorder_group
Ru Ru 0.99504(3) 0.77105(3) 0.67815(2) 0.02000(13) Uani 1 1 d . . .
P1 P 1.00625(10) 0.65833(9) 0.59932(8) 0.0228(3) Uani 1 1 d . . .
P2 P 1.00676(10) 0.86956(10) 0.76386(7) 0.0204(3) Uani 1 1 d . . .
O1 O 0.5471(4) 0.9957(5) 0.6220(4) 0.094(3) Uani 1 1 d . . .
O2 O 0.6794(3) 1.0335(3) 0.5371(2) 0.0333(9) Uani 1 1 d . . .
O3 O 0.7626(4) 0.5685(4) 0.8654(2) 0.0476(12) Uani 1 1 d . . .
O4 O 0.6326(4) 0.7297(4) 0.8541(2) 0.0494(12) Uani 1 1 d . . .
O5 O 1.1706(4) 0.4961(3) 0.8551(3) 0.0516(13) Uani 1 1 d . . .
O6 O 1.1371(3) 0.6395(3) 0.7503(2) 0.0295(8) Uani 1 1 d . . .
O7 O 1.1126(3) 0.9060(3) 0.5496(2) 0.0292(8) Uani 1 1 d . . .
C1 C 0.8553(4) 0.8732(4) 0.6252(3) 0.0194(9) Uani 1 1 d . . .
H1 H 0.8642 0.9209 0.5776 0.023 Uiso 1 1 calc R . .
C2 C 0.7420(4) 0.8849(4) 0.6494(3) 0.0240(10) Uani 1 1 d . . .
C3 C 0.7109(4) 0.8166(4) 0.7152(3) 0.0301(11) Uani 1 1 d . . .
H3 H 0.6331 0.8326 0.7258 0.036 Uiso 1 1 calc R . .
C4 C 0.7854(5) 0.7250(4) 0.7680(3) 0.0300(12) Uani 1 1 d . . .
C5 C 0.9022(4) 0.6931(4) 0.7598(3) 0.0253(10) Uani 1 1 d . . .
C6 C 0.9762(5) 0.5929(4) 0.8187(3) 0.0341(13) Uani 1 1 d . . .
H6A H 0.9584 0.5982 0.8706 0.041 Uiso 1 1 calc R . .
H6B H 0.9593 0.5307 0.8155 0.041 Uiso 1 1 calc R . .
C7 C 1.1014(5) 0.5787(4) 0.8044(3) 0.0347(13) Uani 1 1 d . . .
C8 C 0.6454(4) 0.9761(5) 0.6025(3) 0.0365(13) Uani 1 1 d . . .
C9 C 0.5919(5) 1.1238(6) 0.4885(4) 0.0525(18) Uani 1 1 d . . .
H9A H 0.5389 1.0984 0.4703 0.079 Uiso 1 1 calc R . .
H9B H 0.6269 1.1623 0.4450 0.079 Uiso 1 1 calc R . .
H9C H 0.5517 1.1706 0.5180 0.079 Uiso 1 1 calc R . .
C10 C 0.7270(5) 0.6649(5) 0.8335(3) 0.0394(15) Uani 1 1 d . . .
C11 C 0.5627(8) 0.6821(9) 0.9134(5) 0.080(3) Uani 1 1 d . . .
H11A H 0.5289 0.6415 0.8938 0.120 Uiso 1 1 calc R . .
H11B H 0.5033 0.7377 0.9273 0.120 Uiso 1 1 calc R . .
H11C H 0.6097 0.6354 0.9583 0.120 Uiso 1 1 calc R . .
C12 C 1.2928(6) 0.4838(6) 0.8455(6) 0.073(3) Uani 1 1 d . . .
H12A H 1.3135 0.4849 0.7932 0.110 Uiso 1 1 calc R . .
H12B H 1.3367 0.4167 0.8808 0.110 Uiso 1 1 calc R . .
H12C H 1.3084 0.5416 0.8561 0.110 Uiso 1 1 calc R . .
C13 C 1.0765(4) 0.8513(4) 0.5994(3) 0.0224(10) Uani 1 1 d . . .
C21 C 0.9971(5) 0.5240(4) 0.6511(3) 0.0292(11) Uani 1 1 d . . .
C22 C 0.8963(5) 0.5110(5) 0.6886(4) 0.0377(13) Uani 1 1 d . . .
H22 H 0.8324 0.5705 0.6862 0.045 Uiso 1 1 calc R . .
C23 C 0.8927(6) 0.4082(5) 0.7295(4) 0.0459(16) Uani 1 1 d . . .
H23 H 0.8260 0.3992 0.7543 0.055 Uiso 1 1 calc R . .
C24 C 0.9877(6) 0.3196(5) 0.7334(4) 0.0505(18) Uani 1 1 d . . .
H24 H 0.9841 0.2512 0.7600 0.061 Uiso 1 1 calc R . .
C25 C 1.0868(6) 0.3319(5) 0.6984(4) 0.0500(17) Uani 1 1 d . . .
H25 H 1.1509 0.2721 0.7025 0.060 Uiso 1 1 calc R . .
C26 C 1.0924(5) 0.4339(4) 0.6565(4) 0.0374(13) Uani 1 1 d . . .
H26 H 1.1598 0.4416 0.6322 0.045 Uiso 1 1 calc R . .
C31 C 0.8972(4) 0.7212(4) 0.5226(3) 0.0242(10) Uani 1 1 d . . .
C32 C 0.9015(5) 0.8161(4) 0.4667(3) 0.0284(11) Uani 1 1 d . . .
H32 H 0.9636 0.8400 0.4667 0.034 Uiso 1 1 calc R . .
C33 C 0.8155(5) 0.8748(4) 0.4116(3) 0.0328(12) Uani 1 1 d . . .
H33 H 0.8200 0.9377 0.3747 0.039 Uiso 1 1 calc R . .
C34 C 0.7220(5) 0.8401(5) 0.4112(4) 0.0387(13) Uani 1 1 d . . .
H34 H 0.6631 0.8802 0.3746 0.046 Uiso 1 1 calc R . .
C35 C 0.7173(5) 0.7455(5) 0.4654(4) 0.0441(15) Uani 1 1 d . . .
H35 H 0.6551 0.7218 0.4648 0.053 Uiso 1 1 calc R . .
C36 C 0.8042(5) 0.6857(4) 0.5207(4) 0.0361(13) Uani 1 1 d . . .
H36 H 0.8004 0.6218 0.5565 0.043 Uiso 1 1 calc R . .
C41 C 1.1402(4) 0.6292(4) 0.5473(3) 0.0252(10) Uani 1 1 d . . .
C42 C 1.1440(4) 0.5973(4) 0.4820(3) 0.0274(11) Uani 1 1 d . . .
H42 H 1.0774 0.5961 0.4624 0.033 Uiso 1 1 calc R . .
C43 C 1.2482(4) 0.5667(4) 0.4454(3) 0.0288(11) Uani 1 1 d . . .
H43 H 1.2512 0.5445 0.4019 0.035 Uiso 1 1 calc R . .
C44 C 1.3468(4) 0.5698(4) 0.4742(3) 0.0321(12) Uani 1 1 d . . .
H44 H 1.4160 0.5503 0.4497 0.039 Uiso 1 1 calc R . .
C45 C 1.3428(4) 0.6016(4) 0.5389(3) 0.0324(12) Uani 1 1 d . . .
H45 H 1.4095 0.6035 0.5579 0.039 Uiso 1 1 calc R . .
C46 C 1.2409(4) 0.6307(4) 0.5761(3) 0.0298(11) Uani 1 1 d . . .
H46 H 1.2392 0.6513 0.6203 0.036 Uiso 1 1 calc R . .
C51 C 1.1457(4) 0.8918(4) 0.7646(3) 0.0248(10) Uani 1 1 d . . .
C52 C 1.2433(4) 0.8296(4) 0.7385(3) 0.0302(11) Uani 1 1 d . . .
H52 H 1.2393 0.7756 0.7199 0.036 Uiso 1 1 calc R . .
C53 C 1.3479(5) 0.8474(5) 0.7398(4) 0.0388(13) Uani 1 1 d . . .
H53 H 1.4133 0.8060 0.7217 0.047 Uiso 1 1 calc R . .
C54 C 1.3532(5) 0.9269(6) 0.7682(4) 0.0444(15) Uani 1 1 d . . .
H54 H 1.4230 0.9385 0.7696 0.053 Uiso 1 1 calc R . .
C55 C 1.2563(5) 0.9894(6) 0.7946(4) 0.0459(16) Uani 1 1 d . . .
H55 H 1.2606 1.0435 0.8130 0.055 Uiso 1 1 calc R . .
C56 C 1.1527(5) 0.9711(5) 0.7938(3) 0.0359(13) Uani 1 1 d . . .
H56 H 1.0877 1.0119 0.8127 0.043 Uiso 1 1 calc R . .
C61 C 0.9034(4) 1.0030(4) 0.7452(3) 0.0219(9) Uani 1 1 d . . .
C62 C 0.8582(5) 1.0471(4) 0.8044(3) 0.0305(11) Uani 1 1 d . . .
H62 H 0.8788 1.0066 0.8557 0.037 Uiso 1 1 calc R . .
C63 C 0.7829(5) 1.1508(5) 0.7876(3) 0.0363(13) Uani 1 1 d . . .
H63 H 0.7535 1.1796 0.8276 0.044 Uiso 1 1 calc R . .
C64 C 0.7512(5) 1.2119(4) 0.7108(3) 0.0332(12) Uani 1 1 d . . .
H64 H 0.6994 1.2809 0.6994 0.040 Uiso 1 1 calc R . .
C65 C 0.7974(5) 1.1690(4) 0.6515(3) 0.0298(11) Uani 1 1 d . . .
H65 H 0.7777 1.2101 0.6001 0.036 Uiso 1 1 calc R . .
C66 C 0.8728(4) 1.0653(4) 0.6683(3) 0.0237(10) Uani 1 1 d . . .
H66 H 0.9032 1.0371 0.6282 0.028 Uiso 1 1 calc R . .
C71 C 0.9877(5) 0.7975(4) 0.8647(3) 0.0293(11) Uani 1 1 d . . .
C72 C 0.8768(5) 0.8029(5) 0.8920(3) 0.0347(12) Uani 1 1 d . . .
H72 H 0.8134 0.8502 0.8612 0.042 Uiso 1 1 calc R . .
C73 C 0.8619(6) 0.7376(6) 0.9650(4) 0.0510(17) Uani 1 1 d . . .
H73 H 0.7886 0.7415 0.9836 0.061 Uiso 1 1 calc R . .
C74 C 0.9577(7) 0.6660(6) 1.0104(4) 0.060(2) Uani 1 1 d . . .
H74 H 0.9479 0.6209 1.0590 0.072 Uiso 1 1 calc R . .
C75 C 1.0655(7) 0.6613(6) 0.9843(4) 0.0556(19) Uani 1 1 d . . .
H75 H 1.1286 0.6134 1.0153 0.067 Uiso 1 1 calc R . .
C76 C 1.0816(5) 0.7280(5) 0.9115(3) 0.0386(13) Uani 1 1 d . . .
H76 H 1.1552 0.7258 0.8944 0.046 Uiso 1 1 calc R . .
B1 B 0.5428(6) 0.5900(7) 0.6941(5) 0.0486(18) Uani 1 1 d . . .
F1 F 0.5918(3) 0.6328(4) 0.7347(3) 0.0577(11) Uani 1 1 d . . .
F2 F 0.4259(3) 0.6258(4) 0.6952(3) 0.0653(13) Uani 1 1 d . . .
F3 F 0.5808(4) 0.6109(4) 0.6189(2) 0.0613(11) Uani 1 1 d . . .
F4 F 0.5818(5) 0.4761(4) 0.7278(3) 0.0779(14) Uani 1 1 d . . .
B2 B 0.6215(5) 0.3660(4) 0.9284(3) 0.060(2) Uiso 1 1 d D . .
F5A F 0.6778(5) 0.3388(5) 0.9973(3) 0.0699(9) Uiso 0.67 1 d PD A 1
F6A F 0.5130(5) 0.4412(4) 0.9309(4) 0.0699(9) Uiso 0.67 1 d PD A 1
F7A F 0.5996(6) 0.2784(4) 0.9194(4) 0.0699(9) Uiso 0.67 1 d PD A 1
F8A F 0.6820(7) 0.4102(6) 0.8628(4) 0.0699(9) Uiso 0.67 1 d P A 1
F5B F 0.6410(10) 0.3695(12) 1.0001(5) 0.0699(9) Uiso 0.33 1 d PD A 2
F6B F 0.5401(8) 0.3225(11) 0.9250(7) 0.0699(9) Uiso 0.33 1 d PD A 2
F7B F 0.7248(7) 0.3130(10) 0.9000(7) 0.0699(9) Uiso 0.33 1 d PD A 2
F8B F 0.6034(13) 0.4745(12) 0.8775(8) 0.0699(9) Uiso 0.33 1 d P A 2
O8 O 0.5542(13) 0.9672(12) 0.9196(9) 0.206(6) Uiso 1 1 d . . .
C90 C 0.4564(14) 0.2292(17) 0.7973(10) 0.096(2) Uiso 0.30 1 d PD . .
Cl1 Cl 0.3339(9) 0.2185(9) 0.8514(6) 0.096(2) Uiso 0.30 1 d PD B .
Cl2A Cl 0.4239(18) 0.2825(18) 0.6983(8) 0.096(2) Uiso 0.15 1 d PD B 1
Cl2B Cl 0.4949(15) 0.1441(15) 0.7405(10) 0.096(2) Uiso 0.15 1 d PD B 2
O9 O 0.4231(10) 0.3256(9) 0.6741(7) 0.094(2) Uiso 0.70 1 d P . .
O10 O 0.3634(10) 0.2105(9) 0.8175(7) 0.094(2) Uiso 0.70 1 d P . .
C81 C 0.0552(12) 1.0744(11) 0.9629(8) 0.108(4) Uiso 1 1 d . . .
C82 C 0.1123(13) 0.9712(12) 0.9931(8) 0.116(4) Uiso 1 1 d . . .
C83 C 0.0602(12) 0.8918(11) 1.0307(8) 0.108(4) Uiso 1 1 d . . .
C84 C 0.240(2) 0.951(2) 0.9883(16) 0.110(8) Uiso 0.50 1 d P . .

loop_
_atom_site_aniso_label
_atom_site_aniso_U_11
_atom_site_aniso_U_22
_atom_site_aniso_U_33
_atom_site_aniso_U_23
_atom_site_aniso_U_13
_atom_site_aniso_U_12
Ru 0.0162(2) 0.0164(2) 0.0263(2) -0.00196(14) -0.00230(14) -0.00764(14)
P1 0.0176(6) 0.0166(6) 0.0354(7) -0.0066(5) -0.0024(5) -0.0073(5)
P2 0.0197(6) 0.0218(6) 0.0190(6) -0.0015(5) -0.0005(4) -0.0102(5)
O1 0.021(2) 0.104(5) 0.080(4) 0.051(4) 0.006(2) 0.001(3)
O2 0.0228(18) 0.032(2) 0.033(2) 0.0020(16) -0.0026(15) -0.0031(15)
O3 0.047(3) 0.054(3) 0.039(2) 0.017(2) -0.0131(19) -0.039(2)
O4 0.040(2) 0.075(3) 0.032(2) 0.001(2) 0.0086(18) -0.034(2)
O5 0.034(2) 0.035(2) 0.065(3) 0.020(2) -0.021(2) -0.0116(19)
O6 0.0241(18) 0.0217(17) 0.039(2) -0.0012(15) -0.0061(15) -0.0083(14)
O7 0.0264(19) 0.0276(18) 0.034(2) -0.0050(16) 0.0065(15) -0.0150(16)
C1 0.019(2) 0.017(2) 0.022(2) -0.0045(18) -0.0013(18) -0.0064(17)
C2 0.017(2) 0.025(2) 0.026(2) -0.003(2) -0.0013(18) -0.0055(19)
C3 0.020(2) 0.037(3) 0.033(3) -0.004(2) -0.001(2) -0.014(2)
C4 0.030(3) 0.033(3) 0.026(3) 0.004(2) -0.005(2) -0.022(2)
C5 0.022(2) 0.023(2) 0.030(3) -0.002(2) -0.006(2) -0.011(2)
C6 0.036(3) 0.028(3) 0.034(3) 0.008(2) -0.011(2) -0.019(2)
C7 0.031(3) 0.025(3) 0.043(3) 0.002(2) -0.014(2) -0.010(2)
C8 0.017(3) 0.039(3) 0.038(3) 0.007(2) 0.000(2) -0.007(2)
C9 0.033(3) 0.048(4) 0.048(4) 0.016(3) -0.007(3) -0.003(3)
C10 0.034(3) 0.058(4) 0.028(3) 0.003(3) -0.009(2) -0.032(3)
C11 0.067(5) 0.126(8) 0.044(4) 0.006(5) 0.018(4) -0.062(6)
C12 0.031(4) 0.055(4) 0.098(6) 0.024(4) -0.027(4) -0.006(3)
C13 0.017(2) 0.022(2) 0.031(3) -0.012(2) -0.0017(19) -0.0053(18)
C21 0.030(3) 0.019(2) 0.041(3) -0.005(2) -0.006(2) -0.012(2)
C22 0.036(3) 0.026(3) 0.053(4) -0.005(3) -0.007(3) -0.018(2)
C23 0.045(4) 0.038(3) 0.058(4) -0.001(3) -0.007(3) -0.029(3)
C24 0.054(4) 0.025(3) 0.067(4) 0.006(3) -0.016(3) -0.021(3)
C25 0.048(4) 0.021(3) 0.073(5) -0.001(3) -0.015(3) -0.009(3)
C26 0.035(3) 0.025(3) 0.048(3) -0.003(2) -0.010(3) -0.010(2)
C31 0.017(2) 0.020(2) 0.038(3) -0.012(2) -0.0029(19) -0.0051(18)
C32 0.029(3) 0.026(3) 0.036(3) -0.011(2) -0.002(2) -0.014(2)
C33 0.036(3) 0.026(3) 0.037(3) -0.008(2) -0.004(2) -0.010(2)
C34 0.022(3) 0.035(3) 0.051(4) -0.007(3) -0.010(2) -0.003(2)
C35 0.022(3) 0.040(3) 0.068(4) -0.005(3) -0.012(3) -0.014(2)
C36 0.026(3) 0.027(3) 0.053(4) -0.004(2) -0.006(2) -0.012(2)
C41 0.016(2) 0.014(2) 0.043(3) -0.008(2) -0.001(2) -0.0034(17)
C42 0.020(2) 0.020(2) 0.044(3) -0.009(2) -0.004(2) -0.0077(19)
C43 0.027(3) 0.018(2) 0.040(3) -0.007(2) -0.001(2) -0.006(2)
C44 0.019(2) 0.023(2) 0.051(3) -0.012(2) 0.001(2) -0.001(2)
C45 0.017(2) 0.030(3) 0.051(3) -0.015(2) -0.003(2) -0.006(2)
C46 0.022(2) 0.025(3) 0.043(3) -0.014(2) -0.005(2) -0.004(2)
C51 0.023(2) 0.034(3) 0.018(2) -0.003(2) -0.0020(18) -0.015(2)
C52 0.024(3) 0.032(3) 0.035(3) -0.006(2) -0.003(2) -0.012(2)
C53 0.020(3) 0.046(3) 0.049(4) -0.012(3) -0.002(2) -0.012(2)
C54 0.031(3) 0.059(4) 0.050(4) -0.010(3) -0.008(3) -0.026(3)
C55 0.038(3) 0.070(4) 0.051(4) -0.034(3) 0.002(3) -0.029(3)
C56 0.031(3) 0.050(3) 0.036(3) -0.019(3) 0.000(2) -0.021(3)
C61 0.021(2) 0.022(2) 0.024(2) -0.0049(19) -0.0014(18) -0.0102(19)
C62 0.035(3) 0.034(3) 0.026(3) -0.009(2) 0.004(2) -0.018(2)
C63 0.040(3) 0.036(3) 0.040(3) -0.021(3) 0.011(3) -0.015(3)
C64 0.034(3) 0.022(3) 0.044(3) -0.015(2) 0.005(2) -0.007(2)
C65 0.033(3) 0.025(3) 0.031(3) -0.006(2) -0.002(2) -0.010(2)
C66 0.027(2) 0.022(2) 0.025(2) -0.0079(19) 0.0019(19) -0.011(2)
C71 0.035(3) 0.036(3) 0.019(2) -0.001(2) 0.000(2) -0.021(2)
C72 0.032(3) 0.045(3) 0.025(3) -0.002(2) 0.004(2) -0.019(3)
C73 0.052(4) 0.063(4) 0.035(3) 0.001(3) 0.007(3) -0.032(4)
C74 0.062(5) 0.069(5) 0.032(3) 0.020(3) 0.003(3) -0.033(4)
C75 0.061(5) 0.060(4) 0.030(3) 0.014(3) -0.010(3) -0.024(4)
C76 0.038(3) 0.040(3) 0.032(3) 0.004(2) -0.008(2) -0.016(3)
B1 0.033(4) 0.065(5) 0.054(5) -0.024(4) 0.003(3) -0.016(3)
F1 0.040(2) 0.075(3) 0.067(3) -0.029(2) -0.0119(19) -0.021(2)
F2 0.0266(19) 0.109(4) 0.082(3) -0.058(3) 0.0089(19) -0.024(2)
F3 0.048(2) 0.085(3) 0.054(2) -0.026(2) 0.0086(19) -0.023(2)
F4 0.078(3) 0.064(3) 0.089(4) -0.008(3) -0.026(3) -0.028(3)

loop_
_atom_type_symbol
_atom_type_description
_atom_type_scat_dispersion_real
_atom_type_scat_dispersion_imag
_atom_type_scat_source
C C 0.0033 0.0016 'International Tables Vol C Tables 4.2.6.8 and 6.1.1.4'
H H 0.0000 0.0000 'International Tables Vol C Tables 4.2.6.8 and 6.1.1.4'
B B 0.0013 0.0007 'International Tables Vol C Tables 4.2.6.8 and 6.1.1.4'
Cl Cl 0.1484 0.1585 'International Tables Vol C Tables 4.2.6.8 and 6.1.1.4'
F F 0.0171 0.0103 'International Tables Vol C Tables 4.2.6.8 and 6.1.1.4'
O O 0.0106 0.0060 'International Tables Vol C Tables 4.2.6.8 and 6.1.1.4'
P P 0.1023 0.0942 'International Tables Vol C Tables 4.2.6.8 and 6.1.1.4'
Ru Ru -1.2594 0.8363 'International Tables Vol C Tables 4.2.6.8 and 6.1.1.4'

loop_
_geom_angle_atom_site_label_1
_geom_angle_atom_site_label_2
_geom_angle_atom_site_label_3
_geom_angle
_geom_angle_site_symmetry_1
_geom_angle_site_symmetry_3
C1 Ru C13 87.00(19) . .
C1 Ru C5 90.36(19) . .
C13 Ru C5 177.2(2) . .
C1 Ru O6 170.74(16) . .
C13 Ru O6 102.18(17) . .
C5 Ru O6 80.49(16) . .
C1 Ru P1 91.25(14) . .
C13 Ru P1 89.25(14) . .
C5 Ru P1 91.82(15) . .
O6 Ru P1 87.66(10) . .
C1 Ru P2 95.79(14) . .
C13 Ru P2 90.31(14) . .
C5 Ru P2 88.94(15) . .
O6 Ru P2 85.52(10) . .
P1 Ru P2 172.92(4) . .
C31 P1 C41 103.7(2) . .
C31 P1 C21 107.6(2) . .
C41 P1 C21 102.6(2) . .
C31 P1 Ru 111.76(16) . .
C41 P1 Ru 114.20(16) . .
C21 P1 Ru 115.84(19) . .
C61 P2 C71 105.7(2) . .
C61 P2 C51 103.8(2) . .
C71 P2 C51 104.2(2) . .
C61 P2 Ru 116.07(16) . .
C71 P2 Ru 111.32(18) . .
C51 P2 Ru 114.60(17) . .
C8 O2 C9 116.8(4) . .
C10 O4 C11 118.2(6) . .
C7 O5 C12 115.8(5) . .
C7 O6 Ru 111.7(3) . .
C2 C1 Ru 128.4(4) . .
C2 C1 H1 115.8 . .
Ru C1 H1 115.8 . .
C3 C2 C1 124.3(4) . .
C3 C2 C8 115.8(4) . .
C1 C2 C8 119.9(4) . .
C2 C3 C4 126.5(5) . .
C2 C3 H3 116.8 . .
C4 C3 H3 116.8 . .
C5 C4 C3 122.7(5) . .
C5 C4 C10 122.6(5) . .
C3 C4 C10 114.7(5) . .
C4 C5 C6 119.4(5) . .
C4 C5 Ru 127.2(4) . .
C6 C5 Ru 113.2(3) . .
C7 C6 C5 111.1(4) . .
C7 C6 H6A 109.4 . .
C5 C6 H6A 109.4 . .
C7 C6 H6B 109.4 . .
C5 C6 H6B 109.4 . .
H6A C6 H6B 108.0 . .
O6 C7 O5 122.0(5) . .
O6 C7 C6 123.5(5) . .
O5 C7 C6 114.5(5) . .
O1 C8 O2 123.1(5) . .
O1 C8 C2 123.9(5) . .
O2 C8 C2 113.0(4) . .
O2 C9 H9A 109.5 . .
O2 C9 H9B 109.5 . .
H9A C9 H9B 109.5 . .
O2 C9 H9C 109.5 . .
H9A C9 H9C 109.5 . .
H9B C9 H9C 109.5 . .
O3 C10 O4 123.7(5) . .
O3 C10 C4 124.4(6) . .
O4 C10 C4 111.9(5) . .
O4 C11 H11A 109.5 . .
O4 C11 H11B 109.5 . .
H11A C11 H11B 109.5 . .
O4 C11 H11C 109.5 . .
H11A C11 H11C 109.5 . .
H11B C11 H11C 109.5 . .
O5 C12 H12A 109.5 . .
O5 C12 H12B 109.5 . .
H12A C12 H12B 109.5 . .
O5 C12 H12C 109.5 . .
H12A C12 H12C 109.5 . .
H12B C12 H12C 109.5 . .
O7 C13 Ru 172.3(4) . .
C26 C21 C22 119.3(5) . .
C26 C21 P1 120.0(4) . .
C22 C21 P1 120.7(4) . .
C23 C22 C21 119.5(6) . .
C23 C22 H22 120.2 . .
C21 C22 H22 120.2 . .
C24 C23 C22 120.3(6) . .
C24 C23 H23 119.8 . .
C22 C23 H23 119.8 . .
C25 C24 C23 120.4(6) . .
C25 C24 H24 119.8 . .
C23 C24 H24 119.8 . .
C24 C25 C26 120.4(6) . .
C24 C25 H25 119.8 . .
C26 C25 H25 119.8 . .
C21 C26 C25 120.0(6) . .
C21 C26 H26 120.0 . .
C25 C26 H26 120.0 . .
C32 C31 C36 118.4(5) . .
C32 C31 P1 117.7(4) . .
C36 C31 P1 123.7(4) . .
C33 C32 C31 121.3(5) . .
C33 C32 H32 119.4 . .
C31 C32 H32 119.4 . .
C32 C33 C34 119.9(5) . .
C32 C33 H33 120.0 . .
C34 C33 H33 120.0 . .
C35 C34 C33 119.6(5) . .
C35 C34 H34 120.2 . .
C33 C34 H34 120.2 . .
C34 C35 C36 120.7(5) . .
C34 C35 H35 119.6 . .
C36 C35 H35 119.6 . .
C35 C36 C31 120.1(5) . .
C35 C36 H36 119.9 . .
C31 C36 H36 119.9 . .
C42 C41 C46 119.6(5) . .
C42 C41 P1 119.6(4) . .
C46 C41 P1 120.6(4) . .
C41 C42 C43 119.9(5) . .
C41 C42 H42 120.0 . .
C43 C42 H42 120.0 . .
C44 C43 C42 119.7(5) . .
C44 C43 H43 120.1 . .
C42 C43 H43 120.1 . .
C45 C44 C43 120.2(5) . .
C45 C44 H44 119.9 . .
C43 C44 H44 119.9 . .
C44 C45 C46 120.7(5) . .
C44 C45 H45 119.7 . .
C46 C45 H45 119.7 . .
C45 C46 C41 119.9(5) . .
C45 C46 H46 120.1 . .
C41 C46 H46 120.1 . .
C52 C51 C56 119.5(5) . .
C52 C51 P2 121.2(4) . .
C56 C51 P2 119.2(4) . .
C51 C52 C53 120.4(5) . .
C51 C52 H52 119.8 . .
C53 C52 H52 119.8 . .
C54 C53 C52 119.4(6) . .
C54 C53 H53 120.3 . .
C52 C53 H53 120.3 . .
C53 C54 C55 120.8(5) . .
C53 C54 H54 119.6 . .
C55 C54 H54 119.6 . .
C54 C55 C56 119.8(6) . .
C54 C55 H55 120.1 . .
C56 C55 H55 120.1 . .
C55 C56 C51 120.1(6) . .
C55 C56 H56 119.9 . .
C51 C56 H56 119.9 . .
C62 C61 C66 119.0(5) . .
C62 C61 P2 122.4(4) . .
C66 C61 P2 118.6(4) . .
C63 C62 C61 120.7(5) . .
C63 C62 H62 119.7 . .
C61 C62 H62 119.7 . .
C62 C63 C64 120.0(5) . .
C62 C63 H63 120.0 . .
C64 C63 H63 120.0 . .
C65 C64 C63 119.6(5) . .
C65 C64 H64 120.2 . .
C63 C64 H64 120.2 . .
C66 C65 C64 120.4(5) . .
C66 C65 H65 119.8 . .
C64 C65 H65 119.8 . .
C65 C66 C61 120.4(5) . .
C65 C66 H66 119.8 . .
C61 C66 H66 119.8 . .
C76 C71 C72 119.7(5) . .
C76 C71 P2 120.4(4) . .
C72 C71 P2 119.5(4) . .
C73 C72 C71 119.9(6) . .
C73 C72 H72 120.0 . .
C71 C72 H72 120.0 . .
C72 C73 C74 119.5(6) . .
C72 C73 H73 120.2 . .
C74 C73 H73 120.2 . .
C75 C74 C73 120.7(6) . .
C75 C74 H74 119.6 . .
C73 C74 H74 119.6 . .
C74 C75 C76 120.3(6) . .
C74 C75 H75 119.9 . .
C76 C75 H75 119.9 . .
C71 C76 C75 119.9(6) . .
C71 C76 H76 120.1 . .
C75 C76 H76 120.1 . .
F1 B1 F2 112.6(6) . .
F1 B1 F3 109.8(6) . .
F2 B1 F3 110.8(6) . .
F1 B1 F4 108.1(6) . .
F2 B1 F4 109.0(6) . .
F3 B1 F4 106.3(6) . .
F6B B2 F5B 115.0(5) . .
F5A B2 F7A 111.0(4) . .
F6B B2 F7B 110.8(5) . .
F5B B2 F7B 109.1(5) . .
F5A B2 F6A 108.0(4) . .
F7A B2 F6A 105.6(4) . .
F5A B2 F8A 113.0(6) . .
F7A B2 F8A 109.2(5) . .
F7B B2 F8A 52.6(6) . .
F6A B2 F8A 109.7(6) . .
F6B B2 F8B 115.7(9) . .
F5B B2 F8B 104.9(9) . .
F7B B2 F8B 100.1(9) . .
Cl2A C90 Cl1 111.2(9) . .
Cl2B C90 Cl1 112.2(9) . .
C82 C81 C83 119.0(14) . 2_577
C81 C82 C83 124.1(14) . .
C81 C82 C84 111.2(17) . .
C83 C82 C84 124.6(16) . .
C81 C83 C82 116.9(13) 2_577 .

loop_
_geom_bond_atom_site_label_1
_geom_bond_atom_site_label_2
_geom_bond_distance
_geom_bond_site_symmetry_2
Ru C1 1.933(4) .
Ru C13 1.941(5) .
Ru C5 2.045(5) .
Ru O6 2.216(3) .
Ru P1 2.4009(13) .
Ru P2 2.4152(13) .
P1 C31 1.816(5) .
P1 C41 1.827(5) .
P1 C21 1.835(5) .
P2 C61 1.817(5) .
P2 C71 1.825(5) .
P2 C51 1.840(5) .
O1 C8 1.203(7) .
O2 C8 1.324(6) .
O2 C9 1.447(7) .
O3 C10 1.217(8) .
O4 C10 1.329(8) .
O4 C11 1.450(7) .
O5 C7 1.310(6) .
O5 C12 1.464(8) .
O6 C7 1.231(7) .
O7 C13 1.144(6) .
C1 C2 1.404(6) .
C1 H1 0.9300 .
C2 C3 1.383(7) .
C2 C8 1.501(7) .
C3 C4 1.413(7) .
C3 H3 0.9300 .
C4 C5 1.374(7) .
C4 C10 1.498(7) .
C5 C6 1.518(7) .
C6 C7 1.504(8) .
C6 H6A 0.9700 .
C6 H6B 0.9700 .
C9 H9A 0.9600 .
C9 H9B 0.9600 .
C9 H9C 0.9600 .
C11 H11A 0.9600 .
C11 H11B 0.9600 .
C11 H11C 0.9600 .
C12 H12A 0.9600 .
C12 H12B 0.9600 .
C12 H12C 0.9600 .
C21 C26 1.392(8) .
C21 C22 1.404(8) .
C22 C23 1.394(8) .
C22 H22 0.9300 .
C23 C24 1.383(10) .
C23 H23 0.9300 .
C24 C25 1.366(10) .
C24 H24 0.9300 .
C25 C26 1.396(8) .
C25 H25 0.9300 .
C26 H26 0.9300 .
C31 C32 1.396(7) .
C31 C36 1.397(7) .
C32 C33 1.376(7) .
C32 H32 0.9300 .
C33 C34 1.389(8) .
C33 H33 0.9300 .
C34 C35 1.382(9) .
C34 H34 0.9300 .
C35 C36 1.387(8) .
C35 H35 0.9300 .
C36 H36 0.9300 .
C41 C42 1.387(8) .
C41 C46 1.398(7) .
C42 C43 1.399(8) .
C42 H42 0.9300 .
C43 C44 1.383(7) .
C43 H43 0.9300 .
C44 C45 1.374(8) .
C44 H44 0.9300 .
C45 C46 1.380(8) .
C45 H45 0.9300 .
C46 H46 0.9300 .
C51 C52 1.382(8) .
C51 C56 1.391(8) .
C52 C53 1.394(7) .
C52 H52 0.9300 .
C53 C54 1.378(9) .
C53 H53 0.9300 .
C54 C55 1.381(10) .
C54 H54 0.9300 .
C55 C56 1.385(8) .
C55 H55 0.9300 .
C56 H56 0.9300 .
C61 C62 1.392(7) .
C61 C66 1.397(7) .
C62 C63 1.386(8) .
C62 H62 0.9300 .
C63 C64 1.395(8) .
C63 H63 0.9300 .
C64 C65 1.387(8) .
C64 H64 0.9300 .
C65 C66 1.387(7) .
C65 H65 0.9300 .
C66 H66 0.9300 .
C71 C76 1.384(8) .
C71 C72 1.403(8) .
C72 C73 1.383(8) .
C72 H72 0.9300 .
C73 C74 1.395(10) .
C73 H73 0.9300 .
C74 C75 1.363(10) .
C74 H74 0.9300 .
C75 C76 1.394(8) .
C75 H75 0.9300 .
C76 H76 0.9300 .
B1 F1 1.361(9) .
B1 F2 1.366(8) .
B1 F3 1.379(9) .
B1 F4 1.428(10) .
B2 F6B 1.343(5) .
B2 F5B 1.364(5) .
B2 F5A 1.368(5) .
B2 F7A 1.387(4) .
B2 F7B 1.398(5) .
B2 F6A 1.412(4) .
B2 F8A 1.428(10) .
B2 F8B 1.448(16) .
C90 Cl2A 1.741(10) .
C90 Cl2B 1.736(10) .
C90 Cl1 1.755(10) .
C81 C82 1.324(17) .
C81 C83 1.356(17) 2_577
C82 C83 1.413(18) .
C82 C84 1.51(3) .
C83 C81 1.356(17) 2_577
